data_7244228
loop_
_publ_author_name
'Yamashita, Yutaro'
'Tashiro, Shohei'
'Shionoya, Mitsuhiko'

_publ_section_title
;
 Orientational isomerisation of guest molecules in equilibrium in a
 tubular host crystal formed via halogen and hydrogen bonding
;
_journal_name_full CrystEngComm
_journal_paper_doi 10.1039/D1CE01654G
_journal_year 2022
_chemical_formula_moiety 'Br, C7 H8 Br2 N'
_chemical_formula_sum 'C7 H8 Br3 N'
_chemical_formula_weight 345.87
_space_group_crystal_system orthorhombic
_space_group_IT_number 61
_space_group_name_Hall '-P 2ac 2ab'
_space_group_name_H-M_alt 'P b c a'
_atom_sites_solution_hydrogens geom
_audit_creation_date 2021-11-24
_audit_creation_method
;
Olex2 1.2
(compiled May 18 2018 14:05:52 for OlexSys, GUI svn.r5506)
;
_audit_update_record
;
2021-11-26 deposited with the CCDC.	2022-01-18 downloaded from the CCDC.
;
_cell_angle_alpha 90
_cell_angle_beta 90
_cell_angle_gamma 90
_cell_formula_units_Z 8
_cell_length_a 8.1294(2)
_cell_length_b 14.0393(3)
_cell_length_c 16.9502(3)
_cell_measurement_reflns_used 4148
_cell_measurement_temperature 93
_cell_measurement_theta_max 71.8920
_cell_measurement_theta_min 2.6210
_cell_volume 1934.54(7)
_computing_cell_refinement 'CrysAlisPro 1.171.39.46e (Rigaku OD, 2018)'
_computing_data_collection 'CrysAlisPro 1.171.39.46e (Rigaku OD, 2018)'
_computing_data_reduction 'CrysAlisPro 1.171.39.46e (Rigaku OD, 2018)'
_computing_molecular_graphics 'Olex2 (Dolomanov et al., 2009)'
_computing_publication_material 'Olex2 (Dolomanov et al., 2009)'
_computing_structure_refinement 'ShelXL (Sheldrick, 2015)'
_computing_structure_solution 'ShelXT (Sheldrick, 2015)'
_diffrn_ambient_temperature 93
_diffrn_detector 'CCD plate'
_diffrn_measured_fraction_theta_full 0.998
_diffrn_measured_fraction_theta_max 0.978
_diffrn_measurement_details
;
List of Runs (angles in degrees, time in seconds):

  # Type    Start    End  Width  t~exp~   \w     \q     \k     \f   Frames
#--------------------------------------------------------------------------
  1  \w    -88.00  -3.00   0.50    0.50    --    0.00 -38.00 -90.00  170
  2  \w      0.00  27.00   0.50    0.50    --    0.00 -38.00 -90.00   54
  3  \w     -3.00  27.00   0.50    0.50    --    0.00  57.00-120.00   60
  4  \w     59.00  92.00   0.50    0.50    --   95.70  82.00-120.00   66
  5  \w     56.00  81.00   0.50    0.50    --   95.70 -61.00-120.00   50
  6  \w      8.00  45.00   0.50    0.50    --   95.70 -61.00-120.00   74
  7  \w    100.00 185.00   0.50    0.50    --   95.70  82.00-120.00  170
  8  \w    117.00 179.00   0.50    0.50    --   95.70  61.00  90.00  124
  9  \w     72.00 146.00   0.50    0.50    --   95.70  45.00-180.00  148
;
_diffrn_measurement_device 'four-circle diffractometer'
_diffrn_measurement_device_type 'XtaLAB AFC12 (RINC): Kappa single'
_diffrn_measurement_method '\w scans'
_diffrn_orient_matrix_type 'CrysAlisPro convention (1999,Acta A55,543-557)'
_diffrn_orient_matrix_UB_11 -0.0494739000
_diffrn_orient_matrix_UB_12 0.1016531000
_diffrn_orient_matrix_UB_13 0.0248537000
_diffrn_orient_matrix_UB_21 0.1149425000
_diffrn_orient_matrix_UB_22 0.0412831000
_diffrn_orient_matrix_UB_23 -0.0635990000
_diffrn_orient_matrix_UB_31 -0.1421491000
_diffrn_orient_matrix_UB_32 -0.0021254000
_diffrn_orient_matrix_UB_33 -0.0600668000
_diffrn_radiation_monochromator mirror
_diffrn_radiation_probe x-ray
_diffrn_radiation_type CuK\a
_diffrn_radiation_wavelength 1.54184
_diffrn_reflns_av_R_equivalents 0.0240
_diffrn_reflns_av_unetI/netI 0.0231
_diffrn_reflns_Laue_measured_fraction_full 0.998
_diffrn_reflns_Laue_measured_fraction_max 0.978
_diffrn_reflns_limit_h_max 9
_diffrn_reflns_limit_h_min -10
_diffrn_reflns_limit_k_max 17
_diffrn_reflns_limit_k_min -16
_diffrn_reflns_limit_l_max 20
_diffrn_reflns_limit_l_min -20
_diffrn_reflns_number 5019
_diffrn_reflns_point_group_measured_fraction_full 0.998
_diffrn_reflns_point_group_measured_fraction_max 0.978
_diffrn_reflns_theta_full 67.684
_diffrn_reflns_theta_max 71.987
_diffrn_reflns_theta_min 5.219
_diffrn_source 'Rotating-anode X-ray tube (dual wavelength)'
_diffrn_source_type 'Rigaku (Cu) X-ray DW Source'
_exptl_absorpt_coefficient_mu 14.973
_exptl_absorpt_correction_T_max 1.00000
_exptl_absorpt_correction_T_min 0.39530
_exptl_absorpt_correction_type multi-scan
_exptl_absorpt_process_details
;
CrysAlisPro 1.171.39.46e (Rigaku Oxford Diffraction, 2018)
Empirical absorption correction using spherical harmonics,
 implemented in SCALE3 ABSPACK scaling algorithm.
;
_exptl_crystal_colour colourless
_exptl_crystal_colour_primary colourless
_exptl_crystal_density_diffrn 2.375
_exptl_crystal_description block
_exptl_crystal_F_000 1296
_exptl_crystal_size_max 0.13
_exptl_crystal_size_mid 0.12
_exptl_crystal_size_min 0.06
_refine_diff_density_max 0.688
_refine_diff_density_min -0.825
_refine_diff_density_rms 0.152
_refine_ls_extinction_method none
_refine_ls_goodness_of_fit_ref 1.115
_refine_ls_hydrogen_treatment constr
_refine_ls_matrix_type full
_refine_ls_number_parameters 100
_refine_ls_number_reflns 1854
_refine_ls_number_restraints 0
_refine_ls_restrained_S_all 1.115
_refine_ls_R_factor_all 0.0287
_refine_ls_R_factor_gt 0.0275
_refine_ls_shift/su_max 0.001
_refine_ls_shift/su_mean 0.000
_refine_ls_structure_factor_coef Fsqd
_refine_ls_weighting_details 'w=1/[\s^2^(Fo^2^)+(0.0388P)^2^+4.1344P] where P=(Fo^2^+2Fc^2^)/3'
_refine_ls_weighting_scheme calc
_refine_ls_wR_factor_gt 0.0720
_refine_ls_wR_factor_ref 0.0728
_reflns_Friedel_coverage 0.000
_reflns_number_gt 1798
_reflns_number_total 1854
_reflns_threshold_expression 'I > 2\s(I)'
_cod_data_source_file d1ce01654g2.cif
_cod_data_source_block From_CHCl3
_cod_database_code 7244228
_shelx_shelxl_version_number 2017/1
_chemical_oxdiff_formula C7.5H7NBr3
_chemical_oxdiff_usercomment '1,3-propanesultone-soaking for 30 s'
_shelx_space_group_comment
;
The symmetry employed for this shelxl refinement is uniquely defined
by the following loop, which should always be used as a source of
symmetry information in preference to the above space-group names.
They are only intended as comments.
;
_shelx_estimated_absorpt_t_max 0.467
_shelx_estimated_absorpt_t_min 0.246
_reflns_odcompleteness_completeness 99.95
_reflns_odcompleteness_iscentric 1
_reflns_odcompleteness_theta 66.97
_olex2_refinement_description
;
1. Fixed Uiso
 At 1.2 times of:
  All C(H) groups, All C(H,H) groups, All N(H) groups
2.a Secondary CH2 refined with riding coordinates:
 C1(H1A,H1B), C7(H7A,H7B)
2.b Aromatic/amide H refined with riding coordinates:
 N1(H1), C4(H4), C6(H6), C3(H3)
;
_olex2_submission_special_instructions 'No special instructions were received'
_oxdiff_exptl_absorpt_empirical_details
;
Empirical correction (ABSPACK) includes:
- Absorption correction using spherical harmonics
- Frame scaling
;
_oxdiff_exptl_absorpt_empirical_full_max 2.106
_oxdiff_exptl_absorpt_empirical_full_min 0.440

loop_
_space_group_symop_operation_xyz
'x, y, z'
'-x+1/2, -y, z+1/2'
'-x, y+1/2, -z+1/2'
'x+1/2, -y+1/2, -z'
'-x, -y, -z'
'x-1/2, y, -z-1/2'
'x, -y-1/2, z-1/2'
'-x-1/2, y-1/2, z'

loop_
_atom_site_label
_atom_site_type_symbol
_atom_site_fract_x
_atom_site_fract_y
_atom_site_fract_z
_atom_site_U_iso_or_equiv
_atom_site_adp_type
_atom_site_occupancy
_atom_site_site_symmetry_order
_atom_site_calc_flag
_atom_site_refinement_flags_posn
_atom_site_refinement_flags_adp
_atom_site_refinement_flags_occupancy
_atom_site_disorder_assembly
_atom_site_disorder_group
Br3 Br 0.07724(4) 0.32784(3) 0.47845(2) 0.01335(12) Uani 1 1 d . . . . .
Br1 Br 0.41379(4) 0.70345(3) 0.77958(2) 0.01425(12) Uani 1 1 d . . . . .
Br2 Br 0.87659(5) 0.42383(3) 0.69703(2) 0.01882(13) Uani 1 1 d . . . . .
N1 N 0.3006(4) 0.4575(2) 0.58571(18) 0.0140(6) Uani 1 1 d . . . . .
H1 H 0.214861 0.424401 0.569795 0.017 Uiso 1 1 calc R . . . .
C2 C 0.4102(4) 0.6010(3) 0.6359(2) 0.0122(7) Uani 1 1 d . . . . .
C4 C 0.4499(4) 0.4160(2) 0.5827(2) 0.0120(7) Uani 1 1 d . . . . .
H4 H 0.460518 0.352222 0.564665 0.014 Uiso 1 1 calc R . . . .
C5 C 0.5879(4) 0.4665(3) 0.6061(2) 0.0131(7) Uani 1 1 d . . . . .
C1 C 0.3862(5) 0.7006(3) 0.6645(2) 0.0162(7) Uani 1 1 d . . . . .
H1A H 0.274642 0.723159 0.650239 0.019 Uiso 1 1 calc R . . . .
H1B H 0.467592 0.743358 0.639256 0.019 Uiso 1 1 calc R . . . .
C6 C 0.5656(5) 0.5600(3) 0.6321(2) 0.0144(7) Uani 1 1 d . . . . .
H6 H 0.658782 0.596337 0.647468 0.017 Uiso 1 1 calc R . . . .
C3 C 0.2758(4) 0.5465(2) 0.6116(2) 0.0142(7) Uani 1 1 d . . . . .
H3 H 0.167778 0.572242 0.613471 0.017 Uiso 1 1 calc R . . . .
C7 C 0.7545(5) 0.4224(3) 0.5977(2) 0.0181(8) Uani 1 1 d . . . . .
H7A H 0.817682 0.457600 0.557160 0.022 Uiso 1 1 calc R . . . .
H7B H 0.742221 0.355780 0.579494 0.022 Uiso 1 1 calc R . . . .

loop_
_atom_site_aniso_label
_atom_site_aniso_U_11
_atom_site_aniso_U_22
_atom_site_aniso_U_33
_atom_site_aniso_U_23
_atom_site_aniso_U_13
_atom_site_aniso_U_12
Br3 0.0138(2) 0.0133(2) 0.0129(2) -0.00225(13) -0.00165(13) -0.00116(12)
Br1 0.0171(2) 0.0129(2) 0.0128(2) -0.00146(14) 0.00198(13) -0.00137(13)
Br2 0.0196(2) 0.0179(2) 0.0190(2) -0.00178(15) -0.00517(15) 0.00551(15)
N1 0.0115(14) 0.0157(14) 0.0147(14) -0.0003(12) -0.0020(12) -0.0028(12)
C2 0.0164(17) 0.0118(17) 0.0083(16) -0.0007(13) 0.0001(13) 0.0004(13)
C4 0.0148(16) 0.0113(16) 0.0098(15) -0.0001(13) 0.0009(13) 0.0005(13)
C5 0.0132(17) 0.0167(18) 0.0096(16) -0.0013(14) 0.0011(13) 0.0003(13)
C1 0.0232(18) 0.0124(18) 0.0130(17) 0.0011(14) -0.0006(14) 0.0008(14)
C6 0.0162(17) 0.0140(18) 0.0131(17) -0.0013(14) 0.0010(14) -0.0039(13)
C3 0.0162(17) 0.0148(17) 0.0116(16) 0.0012(14) 0.0004(14) 0.0004(13)
C7 0.0167(18) 0.0219(19) 0.0158(18) -0.0031(14) -0.0017(15) 0.0017(15)

loop_
_atom_type_symbol
_atom_type_description
_atom_type_scat_dispersion_real
_atom_type_scat_dispersion_imag
_atom_type_scat_source
C C 0.0181 0.0091 'International Tables Vol C Tables 4.2.6.8 and 6.1.1.4'
H H 0.0000 0.0000 'International Tables Vol C Tables 4.2.6.8 and 6.1.1.4'
Br Br -0.6763 1.2805 'International Tables Vol C Tables 4.2.6.8 and 6.1.1.4'
N N 0.0311 0.0180 'International Tables Vol C Tables 4.2.6.8 and 6.1.1.4'

loop_
_geom_angle_atom_site_label_1
_geom_angle_atom_site_label_2
_geom_angle_atom_site_label_3
_geom_angle
_geom_angle_site_symmetry_1
_geom_angle_site_symmetry_3
_geom_angle_publ_flag
C4 N1 H1 118.3 . . ?
C3 N1 H1 118.3 . . ?
C3 N1 C4 123.5(3) . . ?
C6 C2 C1 121.5(3) . . ?
C6 C2 C3 118.1(3) . . ?
C3 C2 C1 120.4(3) . . ?
N1 C4 H4 120.1 . . ?
N1 C4 C5 119.8(3) . . ?
C5 C4 H4 120.1 . . ?
C4 C5 C6 117.8(3) . . ?
C4 C5 C7 119.6(3) . . ?
C6 C5 C7 122.4(3) . . ?
Br1 C1 H1A 109.9 . . ?
Br1 C1 H1B 109.9 . . ?
C2 C1 Br1 109.0(2) . . ?
C2 C1 H1A 109.9 . . ?
C2 C1 H1B 109.9 . . ?
H1A C1 H1B 108.3 . . ?
C2 C6 C5 121.5(3) . . ?
C2 C6 H6 119.3 . . ?
C5 C6 H6 119.3 . . ?
N1 C3 C2 119.3(3) . . ?
N1 C3 H3 120.3 . . ?
C2 C3 H3 120.3 . . ?
Br2 C7 H7A 109.2 . . ?
Br2 C7 H7B 109.2 . . ?
C5 C7 Br2 111.9(3) . . ?
C5 C7 H7A 109.2 . . ?
C5 C7 H7B 109.2 . . ?
H7A C7 H7B 107.9 . . ?

loop_
_geom_bond_atom_site_label_1
_geom_bond_atom_site_label_2
_geom_bond_distance
_geom_bond_site_symmetry_2
_geom_bond_publ_flag
Br1 C1 1.965(4) . ?
Br2 C7 1.955(4) . ?
N1 H1 0.8800 . ?
N1 C4 1.348(5) . ?
N1 C3 1.339(5) . ?
C2 C1 1.494(5) . ?
C2 C6 1.390(5) . ?
C2 C3 1.396(5) . ?
C4 H4 0.9500 . ?
C4 C5 1.385(5) . ?
C5 C6 1.396(5) . ?
C5 C7 1.496(5) . ?
C1 H1A 0.9900 . ?
C1 H1B 0.9900 . ?
C6 H6 0.9500 . ?
C3 H3 0.9500 . ?
C7 H7A 0.9900 . ?
C7 H7B 0.9900 . ?

loop_
_geom_torsion_atom_site_label_1
_geom_torsion_atom_site_label_2
_geom_torsion_atom_site_label_3
_geom_torsion_atom_site_label_4
_geom_torsion
_geom_torsion_site_symmetry_1
_geom_torsion_site_symmetry_2
_geom_torsion_site_symmetry_3
_geom_torsion_site_symmetry_4
_geom_torsion_publ_flag
N1 C4 C5 C6 -0.1(5) . . . . ?
N1 C4 C5 C7 -176.0(3) . . . . ?
C4 N1 C3 C2 1.1(5) . . . . ?
C4 C5 C6 C2 1.1(5) . . . . ?
C4 C5 C7 Br2 -126.4(3) . . . . ?
C1 C2 C6 C5 179.4(3) . . . . ?
C1 C2 C3 N1 179.6(3) . . . . ?
C6 C2 C1 Br1 -74.2(4) . . . . ?
C6 C2 C3 N1 -0.1(5) . . . . ?
C6 C5 C7 Br2 57.9(4) . . . . ?
C3 N1 C4 C5 -1.1(5) . . . . ?
C3 C2 C1 Br1 106.2(3) . . . . ?
C3 C2 C6 C5 -1.1(5) . . . . ?
C7 C5 C6 C2 176.9(3) . . . . ?
